data_7223451
loop_
_publ_author_name
'Wang, Zhi-Nan'
'Xu, Xue-Ting'
'Lv, Xiao'
'Bai, Feng-Ying'
'Liu, Shu-Qing'
'Xing, Yong-Heng'

_publ_section_title
;
 Synthesis, crystal structure, fluorescence and antimicrobial activity of
 a series of rare-earth complexes based on indolebutyric acid
;
_journal_issue 126
_journal_name_full 'RSC Adv.'
_journal_page_first 104263
_journal_paper_doi 10.1039/C5RA19376A
_journal_volume 5
_journal_year 2015
_chemical_formula_sum 'C96 H88 N10 O12 Tb2'
_chemical_formula_weight 1891.60
_chemical_name_systematic
; 
 ? 
;
_space_group_IT_number 14
_symmetry_cell_setting monoclinic
_symmetry_space_group_name_Hall '-P 2yn'
_symmetry_space_group_name_H-M 'P 1 21/n 1'
_atom_sites_solution_hydrogens geom
_atom_sites_solution_primary direct
_atom_sites_solution_secondary difmap
_audit_creation_method SHELXL-97
_audit_update_record
;
2015-11-09 deposited with the CCDC.
2015-11-20 downloaded from the CCDC.
;
_cell_angle_alpha 90.00
_cell_angle_beta 106.34(3)
_cell_angle_gamma 90.00
_cell_formula_units_Z 2
_cell_length_a 13.766(3)
_cell_length_b 18.430(4)
_cell_length_c 17.190(3)
_cell_measurement_reflns_used 6445
_cell_measurement_temperature 293(2)
_cell_measurement_theta_max 29.43
_cell_measurement_theta_min 3.08
_cell_volume 4185.1(16)
_computing_cell_refinement 'Bruker XSCANS'
_computing_data_collection 'Bruker XSCANS'
_computing_data_reduction 'Bruker SHELXTL'
_computing_molecular_graphics 'Bruker SHELXTL'
_computing_publication_material 'Bruker SHELXTL'
_computing_structure_refinement 'SHELXL-97 (Sheldrick, 1997)'
_computing_structure_solution 'SHELXS-97 (Sheldrick, 1990)'
_diffrn_ambient_temperature 293(2)
_diffrn_measured_fraction_theta_full 0.992
_diffrn_measured_fraction_theta_max 0.992
_diffrn_measurement_device_type 'Bruker P4'
_diffrn_measurement_method '\w scans'
_diffrn_radiation_monochromator graphite
_diffrn_radiation_source 'fine-focus sealed tube'
_diffrn_radiation_type MoK\a
_diffrn_radiation_wavelength 0.71073
_diffrn_reflns_av_R_equivalents 0.1199
_diffrn_reflns_av_sigmaI/netI 0.1054
_diffrn_reflns_limit_h_max 17
_diffrn_reflns_limit_h_min -17
_diffrn_reflns_limit_k_max 23
_diffrn_reflns_limit_k_min -23
_diffrn_reflns_limit_l_max 20
_diffrn_reflns_limit_l_min -22
_diffrn_reflns_number 37765
_diffrn_reflns_theta_full 27.43
_diffrn_reflns_theta_max 27.43
_diffrn_reflns_theta_min 3.08
_diffrn_standards_decay_% 0
_diffrn_standards_interval_count 0
_diffrn_standards_interval_time 0
_diffrn_standards_number 0
_exptl_absorpt_coefficient_mu 1.746
_exptl_absorpt_correction_T_max 0.840
_exptl_absorpt_correction_T_min 0.693
_exptl_absorpt_correction_type multi-scan
_exptl_absorpt_process_details sadabs
_exptl_crystal_colour colorless
_exptl_crystal_density_diffrn 1.501
_exptl_crystal_density_method 'not measured'
_exptl_crystal_description block
_exptl_crystal_F_000 1920
_exptl_crystal_size_max 0.25
_exptl_crystal_size_mid 0.18
_exptl_crystal_size_min 0.10
_refine_diff_density_max 0.978
_refine_diff_density_min -1.479
_refine_diff_density_rms 0.148
_refine_ls_extinction_method none
_refine_ls_goodness_of_fit_ref 1.038
_refine_ls_hydrogen_treatment mixed
_refine_ls_matrix_type full
_refine_ls_number_parameters 541
_refine_ls_number_reflns 9467
_refine_ls_number_restraints 0
_refine_ls_restrained_S_all 1.038
_refine_ls_R_factor_all 0.1035
_refine_ls_R_factor_gt 0.0613
_refine_ls_shift/su_max 0.001
_refine_ls_shift/su_mean 0.000
_refine_ls_structure_factor_coef Fsqd
_refine_ls_weighting_details 'calc w=1/[\s^2^(Fo^2^)+(0.0000P)^2^+13.3612P] where P=(Fo^2^+2Fc^2^)/3'
_refine_ls_weighting_scheme calc
_refine_ls_wR_factor_gt 0.0912
_refine_ls_wR_factor_ref 0.1056
_reflns_number_gt 6445
_reflns_number_total 9467
_reflns_threshold_expression >2sigma(I)
_cod_data_source_file c5ra19376a2.cif
_cod_data_source_block bai-716
_cod_depositor_comments
;
The following automatic conversions were performed:

'_symmetry_cell_setting' value 'Monoclinic' changed to 'monoclinic'
according to
/usr/data/users/saulius/crontab/automatic-downloads/rss-feeds/RSC/lib/dictionaries/cif_core.dic
dictionary named 'cif_core.dic' version 2.4.2 from 2011-04-26.

Automatic conversion script
Id: cif_fix_values 4268 2015-11-12 08:31:59Z antanas 
;
_cod_original_cell_volume 4185.2(15)
_cod_original_sg_symbol_H-M P2(1)/n
_cod_database_code 7223451

loop_
_symmetry_equiv_pos_as_xyz
'x, y, z'
'-x+1/2, y+1/2, -z+1/2'
'-x, -y, -z'
'x-1/2, -y-1/2, z-1/2'

loop_
_atom_site_label
_atom_site_type_symbol
_atom_site_fract_x
_atom_site_fract_y
_atom_site_fract_z
_atom_site_U_iso_or_equiv
_atom_site_adp_type
_atom_site_occupancy
_atom_site_symmetry_multiplicity
_atom_site_calc_flag
_atom_site_refinement_flags
Tb1 Tb 0.628774(19) 0.510107(14) 0.471799(17) 0.02325(8) Uani 1 1 d .
O1 O 0.7466(3) 0.6094(2) 0.5429(3) 0.0378(11) Uani 1 1 d .
O2 O 0.6577(3) 0.6265(2) 0.4167(3) 0.0396(11) Uani 1 1 d .
O3 O 0.6156(3) 0.3791(2) 0.4438(2) 0.0348(10) Uani 1 1 d .
O4 O 0.4856(3) 0.4198(2) 0.4805(2) 0.0278(9) Uani 1 1 d .
O5 O 0.6603(3) 0.4701(2) 0.6078(2) 0.0291(9) Uani 1 1 d .
O6 O 0.5129(3) 0.4754(2) 0.6390(2) 0.0307(10) Uani 1 1 d .
N1 N 0.8104(3) 0.4592(3) 0.5018(3) 0.0305(12) Uani 1 1 d .
N2 N 0.6970(3) 0.4883(3) 0.3472(3) 0.0314(11) Uani 1 1 d .
N3 N 0.7769(5) 0.7870(3) 0.1371(4) 0.0612(19) Uani 1 1 d .
H3A H 0.7989 0.8085 0.1010 0.073 Uiso 1 1 calc R
N4 N 0.6895(5) 0.1680(3) 0.7889(4) 0.0565(17) Uani 1 1 d .
H4A H 0.6895 0.1492 0.8347 0.068 Uiso 1 1 calc R
N5 N 1.0853(4) 0.3652(3) 0.8520(4) 0.0595(18) Uani 1 1 d .
H5A H 1.1238 0.3289 0.8503 0.071 Uiso 1 1 calc R
C1 C 0.8671(5) 0.4441(4) 0.5752(4) 0.0438(17) Uani 1 1 d .
H1A H 0.8396 0.4529 0.6179 0.053 Uiso 1 1 calc R
C2 C 0.9653(5) 0.4160(4) 0.5947(4) 0.0473(18) Uani 1 1 d .
H2A H 1.0021 0.4077 0.6483 0.057 Uiso 1 1 calc R
C3 C 1.0052(5) 0.4012(4) 0.5320(4) 0.0470(19) Uani 1 1 d .
H3B H 1.0699 0.3815 0.5427 0.056 Uiso 1 1 calc R
C4 C 0.9493(5) 0.4155(4) 0.4517(4) 0.0393(16) Uani 1 1 d .
C5 C 0.9872(5) 0.4005(4) 0.3833(5) 0.0476(19) Uani 1 1 d .
H5B H 1.0515 0.3807 0.3919 0.057 Uiso 1 1 calc R
C6 C 0.9316(5) 0.4147(4) 0.3078(5) 0.0486(19) Uani 1 1 d .
H6A H 0.9578 0.4050 0.2646 0.058 Uiso 1 1 calc R
C7 C 0.8324(5) 0.4446(3) 0.2926(4) 0.0347(15) Uani 1 1 d .
C8 C 0.7722(5) 0.4608(4) 0.2149(5) 0.052(2) Uani 1 1 d .
H8A H 0.7962 0.4515 0.1704 0.062 Uiso 1 1 calc R
C9 C 0.6778(5) 0.4905(4) 0.2034(4) 0.0522(19) Uani 1 1 d .
H9A H 0.6374 0.5017 0.1517 0.063 Uiso 1 1 calc R
C10 C 0.6437(5) 0.5035(4) 0.2719(4) 0.0451(17) Uani 1 1 d .
H10A H 0.5799 0.5239 0.2639 0.054 Uiso 1 1 calc R
C11 C 0.7924(4) 0.4603(3) 0.3583(4) 0.0300(14) Uani 1 1 d .
C12 C 0.8514(4) 0.4439(3) 0.4389(4) 0.0275(13) Uani 1 1 d .
C13 C 0.7201(5) 0.6494(3) 0.4809(4) 0.0321(15) Uani 1 1 d .
C14 C 0.7630(5) 0.7243(4) 0.4833(4) 0.0474(19) Uani 1 1 d .
H14A H 0.8354 0.7221 0.5085 0.057 Uiso 1 1 calc R
H14B H 0.7338 0.7546 0.5171 0.057 Uiso 1 1 calc R
C15 C 0.7433(6) 0.7605(4) 0.3984(5) 0.057(2) Uani 1 1 d .
H15A H 0.6716 0.7580 0.3705 0.068 Uiso 1 1 calc R
H15B H 0.7622 0.8114 0.4054 0.068 Uiso 1 1 calc R
C16 C 0.8031(6) 0.7240(4) 0.3463(5) 0.056(2) Uani 1 1 d .
H16A H 0.8742 0.7354 0.3692 0.067 Uiso 1 1 calc R
H16B H 0.7958 0.6719 0.3500 0.067 Uiso 1 1 calc R
C17 C 0.7738(5) 0.7443(4) 0.2595(5) 0.051(2) Uani 1 1 d .
C18 C 0.8250(6) 0.7838(4) 0.2177(6) 0.062(2) Uani 1 1 d .
H18A H 0.8866 0.8064 0.2416 0.075 Uiso 1 1 calc R
C19 C 0.6872(7) 0.7498(4) 0.1231(5) 0.058(2) Uani 1 1 d .
C20 C 0.6101(7) 0.7356(5) 0.0526(5) 0.069(3) Uani 1 1 d .
H20A H 0.6132 0.7540 0.0030 0.083 Uiso 1 1 calc R
C21 C 0.5298(7) 0.6942(6) 0.0577(6) 0.081(3) Uani 1 1 d .
H21A H 0.4789 0.6840 0.0105 0.097 Uiso 1 1 calc R
C22 C 0.5217(7) 0.6670(5) 0.1303(6) 0.078(3) Uani 1 1 d .
H22A H 0.4652 0.6399 0.1316 0.094 Uiso 1 1 calc R
C23 C 0.5984(6) 0.6801(4) 0.2021(5) 0.061(2) Uani 1 1 d .
H23A H 0.5936 0.6614 0.2511 0.074 Uiso 1 1 calc R
C24 C 0.6819(5) 0.7217(4) 0.1991(5) 0.050(2) Uani 1 1 d .
C25 C 0.5323(4) 0.3671(3) 0.4599(3) 0.0268(13) Uani 1 1 d .
C26 C 0.4895(4) 0.2922(3) 0.4529(4) 0.0351(15) Uani 1 1 d .
H26A H 0.4885 0.2720 0.4005 0.042 Uiso 1 1 calc R
H26B H 0.4203 0.2942 0.4560 0.042 Uiso 1 1 calc R
C27 C 0.5522(5) 0.2426(3) 0.5205(4) 0.0434(17) Uani 1 1 d .
H27A H 0.5158 0.1975 0.5202 0.052 Uiso 1 1 calc R
H27B H 0.6158 0.2312 0.5093 0.052 Uiso 1 1 calc R
C28 C 0.5742(5) 0.2765(4) 0.6035(4) 0.0474(18) Uani 1 1 d .
H28A H 0.5105 0.2873 0.6147 0.057 Uiso 1 1 calc R
H28B H 0.6092 0.3221 0.6032 0.057 Uiso 1 1 calc R
C29 C 0.6373(5) 0.2296(4) 0.6711(4) 0.0463(18) Uani 1 1 d .
C30 C 0.6146(6) 0.2093(4) 0.7406(5) 0.053(2) Uani 1 1 d .
H30A H 0.5554 0.2221 0.7532 0.064 Uiso 1 1 calc R
C31 C 0.7653(6) 0.1617(4) 0.7515(4) 0.0463(18) Uani 1 1 d .
C32 C 0.8557(6) 0.1263(4) 0.7770(5) 0.057(2) Uani 1 1 d .
H32A H 0.8742 0.1020 0.8264 0.068 Uiso 1 1 calc R
C33 C 0.9190(6) 0.1276(5) 0.7272(6) 0.073(3) Uani 1 1 d .
H33A H 0.9803 0.1028 0.7427 0.087 Uiso 1 1 calc R
C34 C 0.8920(6) 0.1655(6) 0.6541(6) 0.089(3) Uani 1 1 d .
H34A H 0.9361 0.1661 0.6219 0.107 Uiso 1 1 calc R
C35 C 0.8006(6) 0.2025(5) 0.6285(5) 0.072(3) Uani 1 1 d .
H35A H 0.7829 0.2277 0.5796 0.086 Uiso 1 1 calc R
C36 C 0.7360(5) 0.2005(4) 0.6786(4) 0.0448(18) Uani 1 1 d .
C37 C 0.6063(4) 0.4602(3) 0.6554(4) 0.0295(14) Uani 1 1 d .
C38 C 0.6514(4) 0.4278(4) 0.7389(4) 0.0391(16) Uani 1 1 d .
H38A H 0.6101 0.3865 0.7443 0.047 Uiso 1 1 calc R
H38B H 0.6451 0.4635 0.7786 0.047 Uiso 1 1 calc R
C39 C 0.7624(4) 0.4026(3) 0.7616(4) 0.0410(17) Uani 1 1 d .
H39A H 0.7721 0.3655 0.8031 0.049 Uiso 1 1 calc R
H39B H 0.7758 0.3807 0.7144 0.049 Uiso 1 1 calc R
C40 C 0.8387(5) 0.4631(4) 0.7925(4) 0.0414(17) Uani 1 1 d .
H40A H 0.8350 0.4972 0.7488 0.050 Uiso 1 1 calc R
H40B H 0.8203 0.4890 0.8355 0.050 Uiso 1 1 calc R
C41 C 0.9467(5) 0.4364(4) 0.8244(4) 0.0397(16) Uani 1 1 d .
C42 C 0.9837(5) 0.3718(4) 0.8080(4) 0.0480(18) Uani 1 1 d .
H42A H 0.9468 0.3370 0.7727 0.058 Uiso 1 1 calc R
C43 C 1.1132(5) 0.4262(4) 0.8981(4) 0.0477(19) Uani 1 1 d .
C44 C 1.2052(6) 0.4439(5) 0.9539(5) 0.070(3) Uani 1 1 d .
H44A H 1.2602 0.4124 0.9655 0.084 Uiso 1 1 calc R
C45 C 1.2102(6) 0.5106(6) 0.9909(5) 0.076(3) Uani 1 1 d .
H45A H 1.2705 0.5245 1.0281 0.091 Uiso 1 1 calc R
C46 C 1.1274(7) 0.5583(5) 0.9744(5) 0.070(2) Uani 1 1 d .
H46A H 1.1339 0.6030 1.0004 0.084 Uiso 1 1 calc R
C47 C 1.0373(5) 0.5395(4) 0.9203(4) 0.054(2) Uani 1 1 d .
H47A H 0.9823 0.5709 0.9104 0.064 Uiso 1 1 calc R
C48 C 1.0286(5) 0.4731(4) 0.8803(4) 0.0409(17) Uani 1 1 d .

loop_
_atom_site_aniso_label
_atom_site_aniso_U_11
_atom_site_aniso_U_22
_atom_site_aniso_U_33
_atom_site_aniso_U_23
_atom_site_aniso_U_13
_atom_site_aniso_U_12
Tb1 0.02064(13) 0.02726(15) 0.02362(15) 0.00029(13) 0.00914(10) 0.00153(13)
O1 0.032(2) 0.043(3) 0.037(3) -0.005(2) 0.008(2) -0.006(2)
O2 0.049(3) 0.039(3) 0.030(3) -0.004(2) 0.010(2) -0.012(2)
O3 0.030(2) 0.039(3) 0.043(3) -0.003(2) 0.023(2) 0.0006(19)
O4 0.028(2) 0.030(2) 0.022(2) -0.0007(17) 0.0009(18) -0.0025(18)
O5 0.026(2) 0.036(3) 0.028(2) 0.0074(18) 0.0115(18) 0.0045(18)
O6 0.021(2) 0.048(3) 0.022(2) -0.0009(19) 0.0046(17) 0.0010(19)
N1 0.023(2) 0.039(3) 0.033(3) -0.002(2) 0.012(2) 0.005(2)
N2 0.025(2) 0.036(3) 0.037(3) 0.005(2) 0.014(2) 0.001(2)
N3 0.074(5) 0.060(4) 0.064(5) 0.021(4) 0.043(4) -0.009(4)
N4 0.079(5) 0.059(4) 0.036(4) 0.020(3) 0.023(4) 0.004(4)
N5 0.038(4) 0.055(4) 0.082(5) 0.014(4) 0.010(3) 0.019(3)
C1 0.034(4) 0.063(5) 0.036(4) -0.002(3) 0.012(3) 0.002(3)
C2 0.036(4) 0.062(5) 0.041(5) 0.004(4) 0.006(3) 0.017(3)
C3 0.027(3) 0.059(5) 0.053(5) -0.003(4) 0.009(4) 0.010(3)
C4 0.029(3) 0.047(4) 0.047(4) -0.005(3) 0.017(3) 0.001(3)
C5 0.038(4) 0.055(5) 0.059(5) 0.001(4) 0.028(4) 0.014(3)
C6 0.043(4) 0.063(5) 0.050(5) 0.000(4) 0.030(4) 0.019(4)
C7 0.034(3) 0.041(4) 0.034(4) -0.007(3) 0.016(3) -0.006(3)
C8 0.052(5) 0.063(5) 0.053(5) -0.004(4) 0.035(4) 0.003(4)
C9 0.053(4) 0.073(5) 0.038(4) 0.009(4) 0.024(3) 0.008(4)
C10 0.037(3) 0.058(5) 0.044(4) 0.013(4) 0.017(3) 0.013(3)
C11 0.035(3) 0.025(3) 0.035(4) 0.000(3) 0.018(3) 0.000(3)
C12 0.024(3) 0.026(3) 0.035(4) 0.001(3) 0.014(3) -0.010(3)
C13 0.034(4) 0.034(4) 0.038(4) -0.001(3) 0.025(3) -0.002(3)
C14 0.048(4) 0.054(5) 0.047(5) -0.011(4) 0.025(4) -0.021(4)
C15 0.064(5) 0.048(5) 0.064(6) 0.001(4) 0.029(4) -0.003(4)
C16 0.054(5) 0.053(5) 0.070(6) 0.017(4) 0.032(4) 0.003(4)
C17 0.049(5) 0.042(5) 0.072(6) 0.015(4) 0.033(5) 0.006(4)
C18 0.072(6) 0.042(5) 0.085(7) 0.002(4) 0.042(5) -0.002(4)
C19 0.078(6) 0.053(5) 0.057(6) 0.020(4) 0.042(5) 0.020(5)
C20 0.094(7) 0.066(6) 0.057(6) 0.014(5) 0.035(6) 0.031(5)
C21 0.067(6) 0.115(9) 0.059(7) 0.001(6) 0.014(5) 0.015(6)
C22 0.063(6) 0.099(8) 0.071(7) 0.014(6) 0.016(5) -0.006(5)
C23 0.063(5) 0.062(6) 0.066(6) 0.018(4) 0.029(5) 0.003(4)
C24 0.047(4) 0.051(5) 0.062(6) 0.011(4) 0.033(4) 0.002(4)
C25 0.036(3) 0.023(3) 0.022(3) -0.001(2) 0.009(3) 0.006(3)
C26 0.033(3) 0.030(4) 0.039(4) 0.002(3) 0.005(3) -0.001(3)
C27 0.048(4) 0.029(4) 0.048(5) 0.005(3) 0.004(4) 0.005(3)
C28 0.050(4) 0.049(5) 0.042(5) 0.009(4) 0.009(4) 0.008(4)
C29 0.056(5) 0.042(4) 0.043(5) 0.009(3) 0.017(4) 0.001(4)
C30 0.058(5) 0.058(5) 0.049(5) 0.007(4) 0.024(4) 0.003(4)
C31 0.057(5) 0.033(4) 0.045(5) 0.009(3) 0.007(4) -0.002(3)
C32 0.070(6) 0.043(5) 0.046(5) 0.003(4) -0.004(4) 0.009(4)
C33 0.037(5) 0.086(7) 0.086(7) 0.018(6) 0.003(5) 0.016(4)
C34 0.052(5) 0.134(9) 0.087(8) 0.032(7) 0.030(5) 0.021(6)
C35 0.056(5) 0.109(8) 0.052(6) 0.038(5) 0.016(4) 0.012(5)
C36 0.048(4) 0.046(4) 0.038(4) 0.014(3) 0.009(3) 0.003(3)
C37 0.029(3) 0.030(3) 0.027(4) -0.004(3) 0.005(3) -0.005(3)
C38 0.034(4) 0.053(5) 0.030(4) 0.005(3) 0.008(3) 0.002(3)
C39 0.037(4) 0.041(4) 0.042(4) 0.014(3) 0.004(3) 0.007(3)
C40 0.047(4) 0.047(4) 0.027(4) 0.000(3) 0.006(3) 0.009(3)
C41 0.034(4) 0.046(4) 0.040(4) 0.009(3) 0.011(3) 0.005(3)
C42 0.041(4) 0.047(5) 0.054(5) 0.001(4) 0.010(4) 0.003(3)
C43 0.039(4) 0.055(5) 0.044(5) 0.018(4) 0.002(3) 0.004(4)
C44 0.035(4) 0.094(7) 0.076(7) 0.044(6) 0.006(4) 0.004(5)
C45 0.055(5) 0.114(9) 0.054(6) 0.006(6) 0.008(4) -0.024(6)
C46 0.064(5) 0.096(7) 0.050(5) -0.015(5) 0.014(4) -0.019(6)
C47 0.044(4) 0.075(6) 0.044(5) -0.012(4) 0.017(4) 0.000(4)
C48 0.040(4) 0.050(5) 0.031(4) 0.010(3) 0.007(3) 0.003(3)

loop_
_atom_type_symbol
_atom_type_description
_atom_type_scat_dispersion_real
_atom_type_scat_dispersion_imag
_atom_type_scat_source
C C 0.0033 0.0016 'International Tables Vol C Tables 4.2.6.8 and 6.1.1.4'
H H 0.0000 0.0000 'International Tables Vol C Tables 4.2.6.8 and 6.1.1.4'
N N 0.0061 0.0033 'International Tables Vol C Tables 4.2.6.8 and 6.1.1.4'
O O 0.0106 0.0060 'International Tables Vol C Tables 4.2.6.8 and 6.1.1.4'
Tb Tb -0.1723 4.1537 'International Tables Vol C Tables 4.2.6.8 and 6.1.1.4'

loop_
_geom_angle_atom_site_label_1
_geom_angle_atom_site_label_2
_geom_angle_atom_site_label_3
_geom_angle
_geom_angle_site_symmetry_1
_geom_angle_site_symmetry_3
O6 Tb1 O4 74.57(13) 3_666 3_666
O6 Tb1 O5 136.19(12) 3_666 .
O4 Tb1 O5 77.44(12) 3_666 .
O6 Tb1 O2 76.72(14) 3_666 .
O4 Tb1 O2 81.35(13) 3_666 .
O5 Tb1 O2 131.00(14) . .
O6 Tb1 O3 87.33(14) 3_666 .
O4 Tb1 O3 125.94(12) 3_666 .
O5 Tb1 O3 82.55(13) . .
O2 Tb1 O3 143.54(14) . .
O6 Tb1 O1 126.20(14) 3_666 .
O4 Tb1 O1 80.47(13) 3_666 .
O5 Tb1 O1 80.38(14) . .
O2 Tb1 O1 52.65(14) . .
O3 Tb1 O1 144.07(14) . .
O6 Tb1 N1 138.27(14) 3_666 .
O4 Tb1 N1 146.51(14) 3_666 .
O5 Tb1 N1 77.98(14) . .
O2 Tb1 N1 98.24(15) . .
O3 Tb1 N1 72.35(14) . .
O1 Tb1 N1 73.28(15) . .
O6 Tb1 N2 75.93(13) 3_666 .
O4 Tb1 N2 143.43(14) 3_666 .
O5 Tb1 N2 139.05(14) . .
O2 Tb1 N2 71.19(15) . .
O3 Tb1 N2 73.22(14) . .
O1 Tb1 N2 100.35(14) . .
N1 Tb1 N2 63.56(15) . .
O6 Tb1 O4 69.40(12) 3_666 .
O4 Tb1 O4 74.99(14) 3_666 .
O5 Tb1 O4 71.21(12) . .
O2 Tb1 O4 142.64(13) . .
O3 Tb1 O4 51.02(12) . .
O1 Tb1 O4 145.69(12) . .
N1 Tb1 O4 117.41(14) . .
N2 Tb1 O4 113.66(13) . .
O6 Tb1 C13 101.39(17) 3_666 .
O4 Tb1 C13 79.28(14) 3_666 .
O5 Tb1 C13 105.72(16) . .
O2 Tb1 C13 26.29(15) . .
O3 Tb1 C13 154.77(14) . .
O1 Tb1 C13 26.37(15) . .
N1 Tb1 C13 85.90(16) . .
N2 Tb1 C13 85.88(16) . .
O4 Tb1 C13 154.14(14) . .
O6 Tb1 C25 77.70(15) 3_666 .
O4 Tb1 C25 100.57(14) 3_666 .
O5 Tb1 C25 75.11(14) . .
O2 Tb1 C25 152.81(15) . .
O3 Tb1 C25 25.39(13) . .
O1 Tb1 C25 154.54(15) . .
N1 Tb1 C25 94.68(16) . .
N2 Tb1 C25 93.74(15) . .
O4 Tb1 C25 25.64(13) . .
C13 Tb1 C25 179.08(18) . .
O6 Tb1 Tb1 66.93(9) 3_666 3_666
O4 Tb1 Tb1 39.81(9) 3_666 3_666
O5 Tb1 Tb1 69.93(9) . 3_666
O2 Tb1 Tb1 115.92(10) . 3_666
O3 Tb1 Tb1 86.17(8) . 3_666
O1 Tb1 Tb1 116.66(9) . 3_666
N1 Tb1 Tb1 143.38(11) . 3_666
N2 Tb1 Tb1 138.17(10) . 3_666
O4 Tb1 Tb1 35.18(8) . 3_666
C13 Tb1 Tb1 119.05(11) . 3_666
C25 Tb1 Tb1 60.78(11) . 3_666
C13 O1 Tb1 91.1(4) . .
C13 O2 Tb1 95.7(4) . .
C25 O3 Tb1 98.6(3) . .
C25 O4 Tb1 163.3(4) . 3_666
C25 O4 Tb1 91.3(3) . .
Tb1 O4 Tb1 105.02(14) 3_666 .
C37 O5 Tb1 134.8(4) . .
C37 O6 Tb1 140.5(4) . 3_666
C1 N1 C12 116.3(5) . .
C1 N1 Tb1 123.4(4) . .
C12 N1 Tb1 120.3(4) . .
C10 N2 C11 117.4(5) . .
C10 N2 Tb1 122.9(4) . .
C11 N2 Tb1 119.8(4) . .
C18 N3 C19 108.2(6) . .
C30 N4 C31 107.8(6) . .
C43 N5 C42 108.6(6) . .
N1 C1 C2 125.7(6) . .
C3 C2 C1 117.4(7) . .
C2 C3 C4 120.5(6) . .
C3 C4 C12 117.4(6) . .
C3 C4 C5 122.9(6) . .
C12 C4 C5 119.7(6) . .
C6 C5 C4 121.1(6) . .
C5 C6 C7 120.8(6) . .
C8 C7 C11 117.4(6) . .
C8 C7 C6 122.6(6) . .
C11 C7 C6 119.9(6) . .
C9 C8 C7 120.5(6) . .
C8 C9 C10 118.2(7) . .
N2 C10 C9 124.0(6) . .
N2 C11 C7 122.4(6) . .
N2 C11 C12 118.3(5) . .
C7 C11 C12 119.2(5) . .
N1 C12 C4 122.7(6) . .
N1 C12 C11 118.0(5) . .
C4 C12 C11 119.3(5) . .
O1 C13 O2 120.5(6) . .
O1 C13 C14 119.7(6) . .
O2 C13 C14 119.8(6) . .
O1 C13 Tb1 62.5(3) . .
O2 C13 Tb1 58.0(3) . .
C14 C13 Tb1 177.0(5) . .
C13 C14 C15 113.9(6) . .
C16 C15 C14 112.3(6) . .
C17 C16 C15 116.1(6) . .
C18 C17 C24 104.7(7) . .
C18 C17 C16 129.5(8) . .
C24 C17 C16 125.7(6) . .
C17 C18 N3 112.8(8) . .
N3 C19 C20 132.4(8) . .
N3 C19 C24 107.2(8) . .
C20 C19 C24 120.4(8) . .
C21 C20 C19 118.8(8) . .
C20 C21 C22 122.3(9) . .
C21 C22 C23 120.1(9) . .
C24 C23 C22 119.2(8) . .
C23 C24 C19 119.2(8) . .
C23 C24 C17 133.8(7) . .
C19 C24 C17 107.0(7) . .
O4 C25 O3 119.0(5) . .
O4 C25 C26 120.8(5) . .
O3 C25 C26 120.2(5) . .
O4 C25 Tb1 63.1(3) . .
O3 C25 Tb1 56.0(3) . .
C26 C25 Tb1 176.1(4) . .
C25 C26 C27 111.3(5) . .
C28 C27 C26 112.9(5) . .
C27 C28 C29 114.2(6) . .
C30 C29 C36 105.2(6) . .
C30 C29 C28 127.2(7) . .
C36 C29 C28 127.5(6) . .
N4 C30 C29 111.4(6) . .
C32 C31 N4 129.3(7) . .
C32 C31 C36 122.6(7) . .
N4 C31 C36 108.0(6) . .
C31 C32 C33 118.1(7) . .
C32 C33 C34 120.7(7) . .
C35 C34 C33 121.4(8) . .
C34 C35 C36 117.8(8) . .
C31 C36 C35 119.4(7) . .
C31 C36 C29 107.4(6) . .
C35 C36 C29 133.2(7) . .
O5 C37 O6 124.6(5) . .
O5 C37 C38 120.7(5) . .
O6 C37 C38 114.6(5) . .
C37 C38 C39 118.2(5) . .
C40 C39 C38 113.9(5) . .
C41 C40 C39 113.4(5) . .
C42 C41 C48 106.5(6) . .
C42 C41 C40 126.8(6) . .
C48 C41 C40 126.7(6) . .
C41 C42 N5 110.0(7) . .
N5 C43 C44 130.1(8) . .
N5 C43 C48 107.2(6) . .
C44 C43 C48 122.7(8) . .
C45 C44 C43 116.3(8) . .
C44 C45 C46 122.3(8) . .
C47 C46 C45 120.5(8) . .
C46 C47 C48 119.6(7) . .
C47 C48 C43 118.6(7) . .
C47 C48 C41 133.6(6) . .
C43 C48 C41 107.6(6) . .

loop_
_geom_bond_atom_site_label_1
_geom_bond_atom_site_label_2
_geom_bond_distance
_geom_bond_site_symmetry_2
Tb1 O6 2.326(4) 3_666
Tb1 O4 2.355(4) 3_666
Tb1 O5 2.372(4) .
Tb1 O2 2.423(4) .
Tb1 O3 2.459(4) .
Tb1 O1 2.522(4) .
Tb1 N1 2.582(4) .
Tb1 N2 2.601(4) .
Tb1 O4 2.616(4) .
Tb1 C13 2.843(6) .
Tb1 C25 2.933(6) .
Tb1 Tb1 3.9475(10) 3_666
O1 C13 1.263(7) .
O2 C13 1.265(7) .
O3 C25 1.272(6) .
O4 C25 1.269(6) .
O4 Tb1 2.355(4) 3_666
O5 C37 1.264(6) .
O6 C37 1.269(6) .
O6 Tb1 2.326(4) 3_666
N1 C1 1.314(8) .
N1 C12 1.382(7) .
N2 C10 1.325(7) .
N2 C11 1.374(7) .
N3 C18 1.359(10) .
N3 C19 1.373(10) .
N4 C30 1.361(9) .
N4 C31 1.375(8) .
N5 C43 1.368(9) .
N5 C42 1.395(8) .
C1 C2 1.397(8) .
C2 C3 1.368(9) .
C3 C4 1.404(9) .
C4 C12 1.404(8) .
C4 C5 1.441(8) .
C5 C6 1.333(9) .
C6 C7 1.427(8) .
C7 C8 1.392(9) .
C7 C11 1.417(8) .
C8 C9 1.373(9) .
C9 C10 1.405(8) .
C11 C12 1.428(8) .
C13 C14 1.498(8) .
C14 C15 1.558(9) .
C15 C16 1.533(9) .
C16 C17 1.479(10) .
C17 C18 1.353(9) .
C17 C24 1.453(10) .
C19 C20 1.393(11) .
C19 C24 1.427(10) .
C20 C21 1.365(11) .
C21 C22 1.378(11) .
C22 C23 1.401(11) .
C23 C24 1.395(9) .
C25 C26 1.492(8) .
C26 C27 1.538(8) .
C27 C28 1.509(9) .
C28 C29 1.512(9) .
C29 C30 1.369(9) .
C29 C36 1.432(9) .
C31 C32 1.363(9) .
C31 C36 1.400(9) .
C32 C33 1.383(10) .
C33 C34 1.395(11) .
C34 C35 1.389(10) .
C35 C36 1.403(9) .
C37 C38 1.516(8) .
C38 C39 1.539(8) .
C39 C40 1.522(9) .
C40 C41 1.515(8) .
C41 C42 1.355(9) .
C41 C48 1.430(9) .
C43 C44 1.395(10) .
C43 C48 1.412(9) .
C44 C45 1.376(12) .
C45 C46 1.404(11) .
C46 C47 1.369(10) .
C47 C48 1.393(9) .
